data_7118538
loop_
_publ_author_name
'Lama, Prem'
'Alimi, Lukman O.'
'Das, Raj Kumar'
'Barbour, Leonard J.'

_publ_section_title
;
 Hydration-dependent anomalous thermal expansion behaviour in a
 coordination polymer.
;
_journal_issue 15
_journal_name_full 'Chemical communications (Cambridge, England)'
_journal_page_first 3231
_journal_page_last 3234
_journal_paper_doi 10.1039/c6cc00158k
_journal_volume 52
_journal_year 2016
_chemical_formula_moiety 'C22 H18 N2 O6 Zn, H2 O'
_chemical_formula_sum 'C22 H20 N2 O7 Zn'
_chemical_formula_weight 489.77
_chemical_name_systematic
; 
 ? 
;
_space_group_IT_number 33
_symmetry_cell_setting orthorhombic
_symmetry_space_group_name_Hall 'P 2c -2n'
_symmetry_space_group_name_H-M 'P n a 21'
_atom_sites_solution_hydrogens geom
_atom_sites_solution_primary direct
_atom_sites_solution_secondary difmap
_audit_creation_method SHELXL-97
_audit_update_record
;
2015-12-09 deposited with the CCDC.
2016-01-20 downloaded from the CCDC.
;
_cell_angle_alpha 90.00
_cell_angle_beta 90.00
_cell_angle_gamma 90.00
_cell_formula_units_Z 4
_cell_length_a 19.1203(11)
_cell_length_b 7.8191(4)
_cell_length_c 13.7785(8)
_cell_measurement_reflns_used 5391
_cell_measurement_temperature 140(2)
_cell_measurement_theta_max 25.99
_cell_measurement_theta_min 2.59
_cell_volume 2059.9(2)
_computing_cell_refinement 'SAINT (Bruker, 2009)'
_computing_data_reduction SAINT
_computing_molecular_graphics 'X-Seed (Barbour 2001)'
_computing_structure_refinement 'SHELXL-97 (Sheldrick, 1997)'
_computing_structure_solution 'SHELXS-97 (Sheldrick, 1990)'
_diffrn_ambient_temperature 140(2)
_diffrn_measured_fraction_theta_full 1.000
_diffrn_measured_fraction_theta_max 1.000
_diffrn_measurement_device_type 'CCD area detector'
_diffrn_measurement_method 'phi and omega scans'
_diffrn_radiation_monochromator graphite
_diffrn_radiation_source 'fine-focus sealed tube'
_diffrn_radiation_type MoK\a
_diffrn_radiation_wavelength 0.71073
_diffrn_reflns_av_R_equivalents 0.0225
_diffrn_reflns_av_sigmaI/netI 0.0443
_diffrn_reflns_limit_h_max 23
_diffrn_reflns_limit_h_min -23
_diffrn_reflns_limit_k_max 5
_diffrn_reflns_limit_k_min -9
_diffrn_reflns_limit_l_max 16
_diffrn_reflns_limit_l_min -16
_diffrn_reflns_number 10643
_diffrn_reflns_theta_full 25.99
_diffrn_reflns_theta_max 25.99
_diffrn_reflns_theta_min 2.13
_exptl_absorpt_coefficient_mu 1.241
_exptl_absorpt_correction_T_max 0.7947
_exptl_absorpt_correction_T_min 0.6075
_exptl_absorpt_correction_type multi-scan
_exptl_absorpt_process_details SADABS
_exptl_crystal_colour colorless
_exptl_crystal_density_diffrn 1.579
_exptl_crystal_density_method 'not measured'
_exptl_crystal_description block
_exptl_crystal_F_000 1008
_exptl_crystal_size_max 0.45
_exptl_crystal_size_mid 0.33
_exptl_crystal_size_min 0.19
_refine_diff_density_max 0.406
_refine_diff_density_min -0.533
_refine_diff_density_rms 0.060
_refine_ls_abs_structure_details 'Flack H D (1983), Acta Cryst. A39, 876-881'
_refine_ls_abs_structure_Flack 0.017(10)
_refine_ls_extinction_method none
_refine_ls_goodness_of_fit_ref 1.104
_refine_ls_hydrogen_treatment mixed
_refine_ls_matrix_type full
_refine_ls_number_parameters 289
_refine_ls_number_reflns 4005
_refine_ls_number_restraints 4
_refine_ls_restrained_S_all 1.111
_refine_ls_R_factor_all 0.0275
_refine_ls_R_factor_gt 0.0258
_refine_ls_shift/su_max 0.001
_refine_ls_shift/su_mean 0.000
_refine_ls_structure_factor_coef Fsqd
_refine_ls_weighting_details 'calc w=1/[\s^2^(Fo^2^)+(0.0185P)^2^+0.6630P] where P=(Fo^2^+2Fc^2^)/3'
_refine_ls_weighting_scheme calc
_refine_ls_wR_factor_gt 0.0669
_refine_ls_wR_factor_ref 0.0678
_reflns_number_gt 3814
_reflns_number_total 4005
_reflns_threshold_expression >2sigma(I)
_cod_data_source_file c6cc00158k2.cif
_cod_data_source_block LJB_1_H2O_140K
_cod_depositor_comments 'Adding full bibliography for 7118534--7118552.cif.'
_cod_original_sg_symbol_Hall P2c-2n
_cod_original_sg_symbol_H-M Pna21
_cod_database_code 7118538

loop_
_symmetry_equiv_pos_as_xyz
'x, y, z'
'-x, -y, z+1/2'
'-x+1/2, y+1/2, z+1/2'
'x+1/2, -y+1/2, z'

loop_
_atom_site_label
_atom_site_type_symbol
_atom_site_fract_x
_atom_site_fract_y
_atom_site_fract_z
_atom_site_U_iso_or_equiv
_atom_site_adp_type
_atom_site_occupancy
_atom_site_symmetry_multiplicity
_atom_site_calc_flag
_atom_site_refinement_flags
Zn1 Zn 0.386891(11) -0.04704(3) 0.20194(2) 0.01017(8) Uani 1 1 d .
O1 O 0.46744(9) 0.0608(2) 0.13944(13) 0.0141(4) Uani 1 1 d .
O2 O 0.49876(10) 0.2250(3) 0.26472(15) 0.0249(5) Uani 1 1 d .
O3 O 0.76291(10) 0.3090(3) 0.28059(15) 0.0280(5) Uani 1 1 d .
O4 O 0.80689(9) 0.4265(2) 0.14752(14) 0.0187(4) Uani 1 1 d .
O5 O 0.69900(10) 0.2512(3) -0.17170(15) 0.0241(5) Uani 1 1 d .
O6 O 0.59969(9) 0.1033(3) -0.16324(14) 0.0171(4) Uani 1 1 d .
N1 N 0.38807(10) -0.2569(3) 0.11193(17) 0.0140(5) Uani 1 1 d .
N2 N 0.33076(13) -0.7757(3) -0.54888(18) 0.0250(6) Uani 1 1 d .
H2 H 0.3160 -0.7808 -0.6093 0.030 Uiso 1 1 calc R
C1 C 0.50959(12) 0.1610(3) 0.18480(17) 0.0124(6) Uani 1 1 d .
C2 C 0.57683(12) 0.1986(3) 0.13095(19) 0.0113(5) Uani 1 1 d .
C3 C 0.63547(12) 0.2514(3) 0.18314(17) 0.0109(6) Uani 1 1 d .
H3 H 0.6331 0.2598 0.2518 0.013 Uiso 1 1 calc R
C4 C 0.69756(13) 0.2918(3) 0.13550(19) 0.0136(5) Uani 1 1 d .
C5 C 0.76019(11) 0.3466(3) 0.1936(2) 0.0144(5) Uani 1 1 d .
C6 C 0.70099(13) 0.2792(3) 0.03479(18) 0.0134(5) Uani 1 1 d .
H6 H 0.7425 0.3117 0.0017 0.016 Uiso 1 1 calc R
C7 C 0.64382(13) 0.2193(3) -0.0175(2) 0.0136(5) Uani 1 1 d .
C8 C 0.64942(13) 0.1927(3) -0.12507(18) 0.0136(5) Uani 1 1 d .
C9 C 0.58183(13) 0.1778(3) 0.03143(18) 0.0123(5) Uani 1 1 d .
H9 H 0.5429 0.1351 -0.0040 0.015 Uiso 1 1 calc R
C10 C 0.38219(14) -0.4209(4) 0.1395(2) 0.0178(6) Uani 1 1 d .
H10 H 0.3727 -0.4452 0.2058 0.021 Uiso 1 1 calc R
C11 C 0.38930(14) -0.5557(4) 0.0758(2) 0.0192(6) Uani 1 1 d .
H11 H 0.3832 -0.6698 0.0981 0.023 Uiso 1 1 calc R
C12 C 0.40544(14) -0.5244(4) -0.0215(2) 0.0172(6) Uani 1 1 d .
C13 C 0.41181(14) -0.3548(4) -0.0495(2) 0.0198(6) Uani 1 1 d .
H13 H 0.4226 -0.3269 -0.1149 0.024 Uiso 1 1 calc R
C14 C 0.40245(15) -0.2271(4) 0.0181(2) 0.0183(6) Uani 1 1 d .
H14 H 0.4064 -0.1118 -0.0028 0.022 Uiso 1 1 calc R
C15 C 0.41658(17) -0.6687(4) -0.0922(2) 0.0252(7) Uani 1 1 d .
H15A H 0.3941 -0.7728 -0.0657 0.030 Uiso 1 1 calc R
H15B H 0.4674 -0.6916 -0.0968 0.030 Uiso 1 1 calc R
C16 C 0.38853(14) -0.6385(4) -0.1942(2) 0.0224(6) Uani 1 1 d .
H16A H 0.3373 -0.6210 -0.1913 0.027 Uiso 1 1 calc R
H16B H 0.4100 -0.5338 -0.2215 0.027 Uiso 1 1 calc R
C17 C 0.4047(2) -0.7896(5) -0.2595(2) 0.0341(9) Uani 1 1 d .
H17A H 0.4561 -0.8043 -0.2624 0.041 Uiso 1 1 calc R
H17B H 0.3849 -0.8940 -0.2297 0.041 Uiso 1 1 calc R
C18 C 0.37719(16) -0.7746(4) -0.3617(2) 0.0247(7) Uani 1 1 d .
C19 C 0.30678(17) -0.7980(5) -0.3815(2) 0.0337(8) Uani 1 1 d .
H19 H 0.2741 -0.8137 -0.3302 0.040 Uiso 1 1 calc R
C20 C 0.28488(16) -0.7983(5) -0.4774(2) 0.0343(8) Uani 1 1 d .
H20 H 0.2368 -0.8147 -0.4922 0.041 Uiso 1 1 calc R
C21 C 0.39803(16) -0.7458(5) -0.5322(2) 0.0295(8) Uani 1 1 d .
H21 H 0.4294 -0.7274 -0.5847 0.035 Uiso 1 1 calc R
C22 C 0.42205(16) -0.7417(4) -0.4371(2) 0.0304(7) Uani 1 1 d .
H22 H 0.4697 -0.7161 -0.4243 0.036 Uiso 1 1 calc R
O1W O 0.70429(16) 0.0151(4) 0.3695(2) 0.0656(9) Uani 1 1 d D
H2W1 H 0.7328 -0.0720 0.3531 0.050 Uiso 1 1 d D
H1W1 H 0.7130 0.0982 0.3257 0.050 Uiso 1 1 d D

loop_
_atom_site_aniso_label
_atom_site_aniso_U_11
_atom_site_aniso_U_22
_atom_site_aniso_U_33
_atom_site_aniso_U_23
_atom_site_aniso_U_13
_atom_site_aniso_U_12
Zn1 0.00863(12) 0.01396(13) 0.00791(13) 0.00090(14) -0.00014(15) 0.00022(10)
O1 0.0110(9) 0.0193(10) 0.0119(10) -0.0004(8) 0.0002(7) -0.0047(7)
O2 0.0207(10) 0.0402(13) 0.0139(10) -0.0089(9) 0.0044(8) -0.0091(9)
O3 0.0247(11) 0.0420(14) 0.0174(11) 0.0056(10) -0.0109(9) -0.0144(10)
O4 0.0128(9) 0.0282(11) 0.0151(11) -0.0054(8) 0.0004(7) -0.0068(8)
O5 0.0213(10) 0.0382(13) 0.0128(10) 0.0004(9) 0.0039(8) -0.0113(9)
O6 0.0160(9) 0.0241(10) 0.0111(10) -0.0044(8) -0.0006(7) -0.0044(8)
N1 0.0118(11) 0.0161(12) 0.0141(12) 0.0008(9) -0.0013(9) -0.0013(8)
N2 0.0270(14) 0.0333(15) 0.0148(13) -0.0038(10) -0.0064(11) 0.0072(11)
C1 0.0107(10) 0.0159(12) 0.0107(17) 0.0026(10) -0.0009(10) -0.0017(9)
C2 0.0108(12) 0.0106(12) 0.0126(13) 0.0016(10) -0.0004(10) -0.0002(10)
C3 0.0150(11) 0.0130(12) 0.0046(16) -0.0015(9) 0.0005(9) -0.0014(9)
C4 0.0126(12) 0.0137(13) 0.0145(13) -0.0015(10) -0.0026(10) 0.0002(10)
C5 0.0124(10) 0.0159(11) 0.0150(15) -0.0045(13) -0.0020(12) 0.0007(9)
C6 0.0108(12) 0.0186(13) 0.0107(13) 0.0002(10) 0.0016(10) -0.0009(10)
C7 0.0144(12) 0.0164(13) 0.0101(13) -0.0005(10) 0.0009(10) 0.0002(10)
C8 0.0149(13) 0.0180(13) 0.0079(13) -0.0005(10) -0.0014(10) 0.0010(11)
C9 0.0101(12) 0.0151(13) 0.0115(13) -0.0006(10) -0.0031(10) -0.0018(10)
C10 0.0212(14) 0.0198(14) 0.0124(15) 0.0027(11) 0.0031(10) 0.0000(11)
C11 0.0261(15) 0.0162(14) 0.0152(15) 0.0016(11) -0.0004(11) 0.0019(11)
C12 0.0189(13) 0.0194(14) 0.0133(14) -0.0014(11) -0.0064(11) 0.0024(11)
C13 0.0240(14) 0.0237(15) 0.0119(14) 0.0013(11) -0.0042(11) -0.0041(12)
C14 0.0266(15) 0.0152(14) 0.0132(14) 0.0029(11) -0.0041(11) -0.0065(11)
C15 0.0366(17) 0.0248(16) 0.0142(15) -0.0029(12) -0.0064(13) 0.0094(14)
C16 0.0289(16) 0.0227(16) 0.0156(15) -0.0041(12) -0.0051(12) 0.0087(12)
C17 0.055(2) 0.0283(19) 0.0190(17) -0.0093(14) -0.0117(15) 0.0196(17)
C18 0.0342(17) 0.0213(16) 0.0186(17) -0.0071(13) -0.0106(13) 0.0132(13)
C19 0.0292(17) 0.048(2) 0.0240(18) -0.0045(16) 0.0048(13) 0.0031(15)
C20 0.0203(15) 0.061(2) 0.0218(17) -0.0018(16) -0.0007(13) 0.0030(15)
C21 0.0272(17) 0.041(2) 0.0206(18) -0.0001(15) 0.0008(13) -0.0045(14)
C22 0.0210(15) 0.044(2) 0.0265(18) -0.0038(15) -0.0050(13) 0.0011(15)
O1W 0.069(2) 0.070(2) 0.058(2) 0.0151(17) 0.0145(17) 0.0179(17)

loop_
_atom_type_symbol
_atom_type_description
_atom_type_scat_dispersion_real
_atom_type_scat_dispersion_imag
_atom_type_scat_source
C C 0.0033 0.0016 'International Tables Vol C Tables 4.2.6.8 and 6.1.1.4'
H H 0.0000 0.0000 'International Tables Vol C Tables 4.2.6.8 and 6.1.1.4'
N N 0.0061 0.0033 'International Tables Vol C Tables 4.2.6.8 and 6.1.1.4'
O O 0.0106 0.0060 'International Tables Vol C Tables 4.2.6.8 and 6.1.1.4'
Zn Zn 0.2839 1.4301 'International Tables Vol C Tables 4.2.6.8 and 6.1.1.4'

loop_
_geom_angle_atom_site_label_1
_geom_angle_atom_site_label_2
_geom_angle_atom_site_label_3
_geom_angle
_geom_angle_site_symmetry_1
_geom_angle_site_symmetry_3
O6 Zn1 O4 125.92(8) 2_655 4_455
O6 Zn1 O1 114.72(8) 2_655 .
O4 Zn1 O1 103.91(8) 4_455 .
O6 Zn1 N1 113.45(9) 2_655 .
O4 Zn1 N1 99.35(8) 4_455 .
O1 Zn1 N1 94.01(8) . .
C1 O1 Zn1 122.84(16) . .
C5 O4 Zn1 127.04(19) . 4
C8 O6 Zn1 114.71(16) . 2_654
C14 N1 C10 117.1(3) . .
C14 N1 Zn1 116.41(18) . .
C10 N1 Zn1 126.2(2) . .
C21 N2 C20 122.3(3) . .
O2 C1 O1 125.4(2) . .
O2 C1 C2 120.3(2) . .
O1 C1 C2 114.4(2) . .
C9 C2 C3 119.3(2) . .
C9 C2 C1 121.4(2) . .
C3 C2 C1 119.2(2) . .
C4 C3 C2 120.6(2) . .
C6 C4 C3 119.6(2) . .
C6 C4 C5 120.9(2) . .
C3 C4 C5 119.5(2) . .
O3 C5 O4 125.2(2) . .
O3 C5 C4 118.8(2) . .
O4 C5 C4 116.0(3) . .
C7 C6 C4 120.2(2) . .
C6 C7 C9 119.5(2) . .
C6 C7 C8 120.2(2) . .
C9 C7 C8 120.2(2) . .
O5 C8 O6 123.7(2) . .
O5 C8 C7 121.2(2) . .
O6 C8 C7 115.1(2) . .
C2 C9 C7 120.5(2) . .
N1 C10 C11 122.8(3) . .
C10 C11 C12 119.9(3) . .
C13 C12 C11 117.0(3) . .
C13 C12 C15 121.6(3) . .
C11 C12 C15 121.4(3) . .
C14 C13 C12 119.6(3) . .
N1 C14 C13 123.5(3) . .
C12 C15 C16 115.6(2) . .
C17 C16 C15 110.8(2) . .
C18 C17 C16 115.0(3) . .
C22 C18 C19 118.9(3) . .
C22 C18 C17 120.2(3) . .
C19 C18 C17 120.9(3) . .
C18 C19 C20 118.8(3) . .
N2 C20 C19 120.4(3) . .
N2 C21 C22 119.2(3) . .
C18 C22 C21 120.2(3) . .

loop_
_geom_bond_atom_site_label_1
_geom_bond_atom_site_label_2
_geom_bond_distance
_geom_bond_site_symmetry_2
Zn1 O6 1.926(2) 2_655
Zn1 O4 1.9468(18) 4_455
Zn1 O1 1.9557(18) .
Zn1 N1 2.057(2) .
O1 C1 1.286(3) .
O2 C1 1.227(3) .
O3 C5 1.236(4) .
O4 C5 1.261(3) .
O4 Zn1 1.9469(18) 4
O5 C8 1.233(3) .
O6 C8 1.292(3) .
O6 Zn1 1.926(2) 2_654
N1 C14 1.342(4) .
N1 C10 1.343(4) .
N2 C21 1.327(4) .
N2 C20 1.331(4) .
C1 C2 1.513(3) .
C2 C9 1.384(4) .
C2 C3 1.394(3) .
C3 C4 1.393(3) .
C4 C6 1.393(4) .
C4 C5 1.503(3) .
C6 C7 1.391(4) .
C7 C9 1.402(4) .
C7 C8 1.500(4) .
C10 C11 1.378(4) .
C11 C12 1.398(4) .
C12 C13 1.387(4) .
C12 C15 1.506(4) .
C13 C14 1.377(4) .
C15 C16 1.522(4) .
C16 C17 1.517(4) .
C17 C18 1.508(4) .
C18 C22 1.372(5) .
C18 C19 1.386(4) .
C19 C20 1.386(4) .
C21 C22 1.388(4) .
